data_1566412
loop_
_publ_author_name
'Wu, Wen-Biao'
'Mu, Bo-Shuai'
'Yu, Jin-Sheng'
'Zhou, Jian'

_publ_section_title
;
 Me2(CH2=CH)SiCN: a bifunctional ethylene equivalent for Diels-Alder
 reaction based controllable tandem synthesis
;
_journal_name_full 'Chemical Science'
_journal_paper_doi 10.1039/D2SC00147K
_journal_year 2022
_chemical_absolute_configuration ad
_chemical_formula_moiety 'C25 H32 O2'
_chemical_formula_sum 'C25 H32 O2'
_chemical_formula_weight 364.50
_space_group_crystal_system monoclinic
_space_group_IT_number 4
_space_group_name_Hall 'P 2yb'
_space_group_name_H-M_alt 'P 1 21 1'
_atom_sites_solution_hydrogens geom
_atom_sites_solution_primary dual
_audit_creation_date 2019-07-15
_audit_creation_method
;
Olex2 1.2
(compiled 2018.05.29 svn.r3508 for OlexSys, GUI svn.r5506)
;
_audit_update_record
;
2021-04-09 deposited with the CCDC.	2022-02-24 downloaded from the CCDC.
;
_cell_angle_alpha 90
_cell_angle_beta 97.530(4)
_cell_angle_gamma 90
_cell_formula_units_Z 2
_cell_length_a 12.1960(5)
_cell_length_b 6.2725(2)
_cell_length_c 13.2067(7)
_cell_measurement_reflns_used 9966
_cell_measurement_temperature 100.00(10)
_cell_measurement_theta_max 74.1720
_cell_measurement_theta_min 4.5940
_cell_volume 1001.59(7)
_computing_cell_refinement 'CrysAlisPro 1.171.39.32a (Rigaku OD, 2017)'
_computing_data_collection 'CrysAlisPro 1.171.39.32a (Rigaku OD, 2017)'
_computing_data_reduction 'CrysAlisPro 1.171.39.32a (Rigaku OD, 2017)'
_computing_molecular_graphics 'Olex2 (Dolomanov et al., 2009)'
_computing_publication_material 'Olex2 (Dolomanov et al., 2009)'
_computing_structure_refinement 'ShelXL (Sheldrick, 2015)'
_computing_structure_solution 'ShelXT (Sheldrick, 2015)'
_diffrn_ambient_environment N~2~
_diffrn_ambient_temperature 100.00(10)
_diffrn_detector 'CCD plate'
_diffrn_measured_fraction_theta_full 0.993
_diffrn_measured_fraction_theta_max 0.969
_diffrn_measurement_details
;
List of Runs (angles in degrees, time in seconds):

  # Type    Start    End  Width  t~exp~   \w     \q     \k     \f   Frames
#--------------------------------------------------------------------------
  1  \w     94.00 125.00   1.00    1.00    --   95.80   4.00   5.00   31
  2  \w    156.00 182.00   1.00    1.00    --   95.80   4.00   5.00   26
  3  \w      7.00  32.00   1.00    1.00    --   95.80  -4.00-171.00   25
  4  \w     29.00  55.00   1.00    1.00    --   95.80   4.00   5.00   26
  5  \w     19.00  60.00   1.00    1.00    --    0.00  57.00  30.00   41
  6  \w    -23.00  15.00   1.00    1.00    --    0.00  57.00  30.00   38
  7  \w    -11.00  28.00   1.00    1.00    --    0.00   4.00   5.00   39
  8  \w    -77.00 -32.00   1.00    1.00    --    0.00  -4.00-171.00   45
  9  \w     21.00  70.00   1.00    1.00    --    0.00  38.00-120.00   49
 10  \w      5.00  84.00   1.00    1.00    --    0.00  57.00 120.00   79
 11  \w     35.00  75.00   1.00    1.00    --    0.00  57.00 150.00   40
 12  \w    -23.00  89.00   1.00    1.00    --    0.00  57.00-120.00  112
 13  \w      2.00  29.00   1.00    1.00    --    0.00  77.00 -90.00   27
 14  \w    -16.00  13.00   1.00    1.00    --    0.00  -4.00-171.00   29
 15  \w     37.00  87.00   1.00    1.00    --    0.00  77.00 -90.00   50
 16  \w     54.00  88.00   1.00    1.00    --    0.00  38.00  90.00   34
 17  \w    -83.00 -56.00   1.00    1.00    --    0.00   4.00   5.00   27
 18  \w    -19.00  41.00   1.00    1.00    --    0.00  38.00  90.00   60
 19  \w     66.00 104.00   1.00    1.00    --   95.80  82.00  30.00   38
 20  \w    145.00 171.00   1.00    1.00    --   95.80  73.00-155.52   26
 21  \w      7.00  38.00   1.00    1.00    --   95.80 -82.00  60.00   31
 22  \w     67.00  93.00   1.00    1.00    --   95.80  73.00-155.52   26
 23  \w     65.00  91.00   1.00    1.00    --   95.80  77.00  30.00   26
 24  \w     72.00 184.00   1.00    1.00    --   95.80  61.00 150.00  112
 25  \w    110.00 182.00   1.00    1.00    --   95.80  77.00  60.00   72
 26  \w    126.00 152.00   1.00    1.00    --   95.80  77.00-180.00   26
 27  \w     65.00  91.00   1.00    1.00    --   95.80  77.00-180.00   26
 28  \w      6.00 125.00   1.00    1.00    --   95.80 -77.00   0.00  119
 29  \w      6.00 126.00   1.00    1.00    --   95.80 -77.00-180.00  120
 30  \w     75.00 159.00   1.00    1.00    --   95.80  45.00 -90.00   84
 31  \w     71.00 102.00   1.00    1.00    --   95.80  61.00  90.00   31
 32  \w    147.00 178.00   1.00    1.00    --   95.80  61.00  90.00   31
 33  \w     65.00  93.00   1.00    1.00    --   95.80  77.00 120.00   28
 34  \w     71.00  97.00   1.00    1.00    --   95.80  61.00 -90.00   26
 35  \w     65.00  91.00   1.00    1.00    --   95.80  77.00  60.00   26
 36  \w    110.00 153.00   1.00    1.00    --   95.80  77.00   0.00   43
 37  \w     38.00  71.00   1.00    1.00    --   95.80 -82.00 -30.00   33
 38  \w     65.00 104.00   1.00    1.00    --   95.80  77.00   0.00   39
 39  \w     64.00  89.00   1.00    1.00    --   95.80  82.00 120.00   25
 40  \w    139.00 183.00   1.00    1.00    --   95.80  77.00-120.00   44
 41  \w     65.00  91.00   1.00    1.00    --   95.80  77.00-120.00   26
 42  \w     65.00 100.00   1.00    1.00    --   95.80  82.00  90.00   35
 43  \w      8.00 114.00   1.00    1.00    --   95.80 -82.00 150.00  106
 44  \w     76.00 114.00   1.00    1.00    --   95.80 -82.00 -30.00   38
 45  \w     65.00  91.00   1.00    1.00    --   95.80  77.00  90.00   26
 46  \w     63.00  89.00   1.00    1.00    --   95.80  82.00 -90.00   26
 47  \w    154.00 181.00   1.00    1.00    --   95.80  82.00 -90.00   27
 48  \w     75.00 116.00   1.00    1.00    --   95.80  45.00   0.00   41
 49  \w     75.00 158.00   1.00    1.00    --   95.80  45.00  90.00   83
 50  \w     72.00 165.00   1.00    1.00    --   95.80  61.00-150.00   93
 51  \w     63.00  89.00   1.00    1.00    --   95.80  82.00 150.00   26
 52  \w     51.00 121.00   1.00    1.00    --   95.80 -82.00-120.00   70
 53  \w     63.00  89.00   1.00    1.00    --   95.80  82.00   0.00   26
 54  \w    150.00 175.00   1.00    1.00    --   95.80  82.00   0.00   25
 55  \w     65.00  92.00   1.00    1.00    --   95.80  77.00-150.00   27
 56  \w     63.00  89.00   1.00    1.00    --   95.80  82.00 -30.00   26
 57  \w     65.00  97.00   1.00    1.00    --   95.80  77.00 -60.00   32
 58  \w     76.00 103.00   1.00    1.00    --   95.80  45.00  60.00   27
 59  \w    119.00 153.00   1.00    1.00    --   95.80  45.00  60.00   34
 60  \w     78.00 109.00   1.00    1.00    --   95.80  61.00-180.00   31
 61  \w     74.00 184.00   1.00    1.00    --   95.80  61.00   0.00  110
 62  \w     65.00 101.00   1.00    1.00    --   95.80  82.00-150.00   36
 63  \w     64.00  89.00   1.00    1.00    --   95.80  82.00 -60.00   25
 64  \w     74.00 146.00   1.00    1.00    --   95.80  50.00 -57.10   72
 65  \w     67.00  93.00   1.00    1.00    --   95.80  71.00 153.66   26
 66  \w     71.00  96.00   1.00    1.00    --   95.80  63.00 -12.30   25
 67  \w    146.00 171.00   1.00    1.00    --   95.80  82.00  30.00   25
 68  \w     49.00 110.00   1.00    1.00    --   95.80 -82.00  60.00   61
 69  \w    160.00 185.00   1.00    1.00    --   95.80  -4.00-171.00   25
 70  \w     83.00 118.00   1.00    1.00    --   95.80  -4.00-171.00   35
;
_diffrn_measurement_device 'four-circle diffractometer'
_diffrn_measurement_device_type 'XtaLAB AFC12 (RINC): Kappa dual home/near'
_diffrn_measurement_method '\w scans'
_diffrn_orient_matrix_type 'CrysAlisPro convention (1999,Acta A55,543-557)'
_diffrn_orient_matrix_UB_11 -0.0070652000
_diffrn_orient_matrix_UB_12 0.2451783000
_diffrn_orient_matrix_UB_13 0.0010518000
_diffrn_orient_matrix_UB_21 0.1249777000
_diffrn_orient_matrix_UB_22 0.0139515000
_diffrn_orient_matrix_UB_23 -0.0067954000
_diffrn_orient_matrix_UB_31 -0.0241168000
_diffrn_orient_matrix_UB_32 0.0010427000
_diffrn_orient_matrix_UB_33 -0.1174306000
_diffrn_radiation_monochromator graphite
_diffrn_radiation_probe x-ray
_diffrn_radiation_type CuK\a
_diffrn_radiation_wavelength 1.54184
_diffrn_reflns_av_R_equivalents 0.0843
_diffrn_reflns_av_unetI/netI 0.0419
_diffrn_reflns_Laue_measured_fraction_full 0.993
_diffrn_reflns_Laue_measured_fraction_max 0.969
_diffrn_reflns_limit_h_max 15
_diffrn_reflns_limit_h_min -15
_diffrn_reflns_limit_k_max 7
_diffrn_reflns_limit_k_min -7
_diffrn_reflns_limit_l_max 15
_diffrn_reflns_limit_l_min -16
_diffrn_reflns_number 21715
_diffrn_reflns_point_group_measured_fraction_full 0.993
_diffrn_reflns_point_group_measured_fraction_max 0.959
_diffrn_reflns_theta_full 67.684
_diffrn_reflns_theta_max 75.386
_diffrn_reflns_theta_min 4.642
_diffrn_source 'fine-focus sealed X-ray tube'
_diffrn_source_type 'Enhance (Cu) X-ray Source'
_exptl_absorpt_coefficient_mu 0.574
_exptl_absorpt_correction_T_max 1.00000
_exptl_absorpt_correction_T_min 0.26622
_exptl_absorpt_correction_type multi-scan
_exptl_absorpt_process_details
;
CrysAlisPro 1.171.39.32a (Rigaku Oxford Diffraction, 2017)
Empirical absorption correction using spherical harmonics,
 implemented in SCALE3 ABSPACK scaling algorithm.
;
_exptl_crystal_colour 'clear light colourless'
_exptl_crystal_colour_lustre clear
_exptl_crystal_colour_modifier light
_exptl_crystal_colour_primary colourless
_exptl_crystal_density_diffrn 1.209
_exptl_crystal_description block
_exptl_crystal_F_000 396
_exptl_crystal_size_max 0.46
_exptl_crystal_size_mid 0.44
_exptl_crystal_size_min 0.28
_refine_diff_density_max 0.374
_refine_diff_density_min -0.332
_refine_diff_density_rms 0.084
_refine_ls_abs_structure_details
;
 Flack x determined using 1494 quotients [(I+)-(I-)]/[(I+)+(I-)]
 (Parsons, Flack and Wagner, Acta Cryst. B69 (2013) 249-259).
;
_refine_ls_abs_structure_Flack 0.2(3)
_refine_ls_extinction_method none
_refine_ls_goodness_of_fit_ref 1.083
_refine_ls_hydrogen_treatment constr
_refine_ls_matrix_type full
_refine_ls_number_parameters 247
_refine_ls_number_reflns 3981
_refine_ls_number_restraints 1
_refine_ls_restrained_S_all 1.083
_refine_ls_R_factor_all 0.0874
_refine_ls_R_factor_gt 0.0858
_refine_ls_shift/su_max 0.000
_refine_ls_shift/su_mean 0.000
_refine_ls_structure_factor_coef Fsqd
_refine_ls_weighting_details 'w=1/[\s^2^(Fo^2^)+(0.1657P)^2^+0.9415P] where P=(Fo^2^+2Fc^2^)/3'
_refine_ls_weighting_scheme calc
_refine_ls_wR_factor_gt 0.2572
_refine_ls_wR_factor_ref 0.2587
_reflns_Friedel_coverage 0.807
_reflns_Friedel_fraction_full 0.993
_reflns_Friedel_fraction_max 0.946
_reflns_number_gt 3786
_reflns_number_total 3981
_reflns_threshold_expression 'I > 2\s(I)'
_cod_data_source_file d2sc00147k2.cif
_cod_data_source_block exp_947
_cod_database_code 1566412
_shelx_shelxl_version_number 2016/6
_shelx_space_group_comment
;
The symmetry employed for this shelxl refinement is uniquely defined
by the following loop, which should always be used as a source of
symmetry information in preference to the above space-group names.
They are only intended as comments.
;
_reflns_odcompleteness_completeness 99.34
_reflns_odcompleteness_iscentric 1
_reflns_odcompleteness_theta 66.97
_olex2_refinement_description
;
1. Fixed Uiso
 At 1.2 times of:
  All C(H) groups, All C(H,H) groups
 At 1.5 times of:
  All C(H,H,H) groups
2.a Ternary CH refined with riding coordinates:
 C1(H1), C6(H6), C10(H10), C19(H19), C20(H20)
2.b Secondary CH2 refined with riding coordinates:
 C4(H4A,H4B), C5(H5A,H5B), C8(H8A,H8B), C9(H9A,H9B), C17(H17A,H17B), C18(H18A,
 H18B), C21(H21A,H21B)
2.c Aromatic/amide H refined with riding coordinates:
 C2(H2), C12(H12), C13(H13), C15(H15)
2.d Idealised Me refined as rotating group:
 C23(H23A,H23B,H23C), C24(H24A,H24B,H24C), C25(H25A,H25B,H25C)
;
_olex2_submission_special_instructions 'No special instructions were received'
_oxdiff_exptl_absorpt_empirical_details
;
Empirical correction (ABSPACK) includes:
- Absorption correction using spherical harmonics
- Frame scaling
;
_oxdiff_exptl_absorpt_empirical_full_max 3.013
_oxdiff_exptl_absorpt_empirical_full_min 0.413

loop_
_space_group_symop_operation_xyz
'x, y, z'
'-x, y+1/2, -z'

loop_
_atom_site_label
_atom_site_type_symbol
_atom_site_fract_x
_atom_site_fract_y
_atom_site_fract_z
_atom_site_U_iso_or_equiv
_atom_site_adp_type
_atom_site_occupancy
_atom_site_site_symmetry_order
_atom_site_calc_flag
_atom_site_refinement_flags_posn
_atom_site_refinement_flags_adp
_atom_site_refinement_flags_occupancy
_atom_site_disorder_assembly
_atom_site_disorder_group
O1 O 0.0529(4) 0.6542(9) 0.7421(4) 0.0532(13) Uani 1 1 d . . . . .
O2 O 0.8025(3) 0.5303(8) -0.0177(3) 0.0445(11) Uani 1 1 d . . . . .
C1 C 0.1980(4) 0.3393(9) 0.4514(4) 0.0310(11) Uani 1 1 d . . . . .
H1 H 0.152085 0.223731 0.418910 0.037 Uiso 1 1 calc R . . . .
C2 C 0.1776(4) 0.3483(9) 0.5613(4) 0.0315(11) Uani 1 1 d . . . . .
H2 H 0.198363 0.231050 0.602471 0.038 Uiso 1 1 calc R . . . .
C3 C 0.1319(4) 0.5130(9) 0.6032(4) 0.0299(11) Uani 1 1 d . . . . .
C4 C 0.1061(5) 0.7172(9) 0.5453(4) 0.0371(13) Uani 1 1 d . . . . .
H4A H 0.119403 0.837026 0.591734 0.045 Uiso 1 1 calc R . . . .
H4B H 0.028567 0.718731 0.517089 0.045 Uiso 1 1 calc R . . . .
C5 C 0.1767(5) 0.7410(9) 0.4595(4) 0.0349(12) Uani 1 1 d . . . . .
H5A H 0.253563 0.758071 0.488108 0.042 Uiso 1 1 calc R . . . .
H5B H 0.154148 0.867571 0.419974 0.042 Uiso 1 1 calc R . . . .
C6 C 0.1648(4) 0.5456(9) 0.3897(4) 0.0312(11) Uani 1 1 d . . . . .
H6 H 0.087627 0.533498 0.358424 0.037 Uiso 1 1 calc R . . . .
C7 C 0.2408(4) 0.5387(9) 0.3047(4) 0.0306(11) Uani 1 1 d . . . . .
C8 C 0.2636(4) 0.7497(9) 0.2522(4) 0.0330(11) Uani 1 1 d . . . . .
H8A H 0.196040 0.798974 0.212112 0.040 Uiso 1 1 calc R . . . .
H8B H 0.286318 0.856492 0.303854 0.040 Uiso 1 1 calc R . . . .
C9 C 0.3538(4) 0.7256(10) 0.1826(4) 0.0352(12) Uani 1 1 d . . . . .
H9A H 0.372191 0.865537 0.158519 0.042 Uiso 1 1 calc R . . . .
H9B H 0.324767 0.641520 0.123433 0.042 Uiso 1 1 calc R . . . .
C10 C 0.4600(4) 0.6191(8) 0.2349(4) 0.0303(11) Uani 1 1 d . . . . .
H10 H 0.492189 0.719559 0.287383 0.036 Uiso 1 1 calc R . . . .
C11 C 0.5479(4) 0.5846(9) 0.1648(4) 0.0307(11) Uani 1 1 d . . . . .
C12 C 0.5592(4) 0.7223(10) 0.0833(4) 0.0348(12) Uani 1 1 d . . . . .
H12 H 0.508879 0.833339 0.069643 0.042 Uiso 1 1 calc R . . . .
C13 C 0.6415(5) 0.6994(10) 0.0232(4) 0.0392(13) Uani 1 1 d . . . . .
H13 H 0.646266 0.794567 -0.030059 0.047 Uiso 1 1 calc R . . . .
C14 C 0.7190(4) 0.5338(10) 0.0410(4) 0.0360(12) Uani 1 1 d . . . . .
C15 C 0.7073(4) 0.3913(10) 0.1195(4) 0.0347(12) Uani 1 1 d . . . . .
H15 H 0.756414 0.277726 0.131117 0.042 Uiso 1 1 calc R . . . .
C16 C 0.6229(4) 0.4152(9) 0.1815(4) 0.0314(11) Uani 1 1 d . . . . .
C17 C 0.6174(5) 0.2511(9) 0.2649(4) 0.0356(12) Uani 1 1 d . . . . .
H17A H 0.691636 0.222724 0.298218 0.043 Uiso 1 1 calc R . . . .
H17B H 0.587905 0.119024 0.234227 0.043 Uiso 1 1 calc R . . . .
C18 C 0.5453(4) 0.3234(9) 0.3451(4) 0.0322(11) Uani 1 1 d . . . . .
H18A H 0.530999 0.203606 0.387925 0.039 Uiso 1 1 calc R . . . .
H18B H 0.583798 0.432190 0.388250 0.039 Uiso 1 1 calc R . . . .
C19 C 0.4368(4) 0.4119(8) 0.2925(4) 0.0305(11) Uani 1 1 d . . . . .
H19 H 0.404393 0.306920 0.242307 0.037 Uiso 1 1 calc R . . . .
C20 C 0.3520(4) 0.4632(8) 0.3640(4) 0.0293(11) Uani 1 1 d . . . . .
H20 H 0.381622 0.582695 0.406953 0.035 Uiso 1 1 calc R . . . .
C21 C 0.3201(4) 0.2883(8) 0.4362(4) 0.0296(11) Uani 1 1 d . . . . .
H21A H 0.367918 0.292563 0.500876 0.036 Uiso 1 1 calc R . . . .
H21B H 0.325373 0.148354 0.405912 0.036 Uiso 1 1 calc R . . . .
C22 C 0.1005(4) 0.5044(10) 0.7091(4) 0.0361(12) Uani 1 1 d . . . . .
C23 C 0.1287(5) 0.3093(11) 0.7729(4) 0.0427(14) Uani 1 1 d . . . . .
H23A H 0.207468 0.290154 0.783165 0.064 Uiso 1 1 calc GR . . . .
H23B H 0.094340 0.186857 0.738541 0.064 Uiso 1 1 calc GR . . . .
H23C H 0.102357 0.326087 0.837816 0.064 Uiso 1 1 calc GR . . . .
C24 C 0.1913(5) 0.3769(11) 0.2249(4) 0.0385(13) Uani 1 1 d . . . . .
H24A H 0.188046 0.239443 0.256364 0.058 Uiso 1 1 calc GR . . . .
H24B H 0.236804 0.368648 0.170985 0.058 Uiso 1 1 calc GR . . . .
H24C H 0.118101 0.421026 0.197382 0.058 Uiso 1 1 calc GR . . . .
C25 C 0.8870(5) 0.3765(14) 0.0055(5) 0.0520(18) Uani 1 1 d . . . . .
H25A H 0.940948 0.392154 -0.040801 0.078 Uiso 1 1 calc GR . . . .
H25B H 0.855465 0.236181 -0.001367 0.078 Uiso 1 1 calc GR . . . .
H25C H 0.921811 0.396960 0.074263 0.078 Uiso 1 1 calc GR . . . .

loop_
_atom_site_aniso_label
_atom_site_aniso_U_11
_atom_site_aniso_U_22
_atom_site_aniso_U_33
_atom_site_aniso_U_23
_atom_site_aniso_U_13
_atom_site_aniso_U_12
O1 0.055(3) 0.064(3) 0.043(3) -0.004(2) 0.014(2) 0.021(2)
O2 0.036(2) 0.063(3) 0.035(2) -0.001(2) 0.0083(16) -0.005(2)
C1 0.035(3) 0.029(3) 0.029(3) -0.001(2) 0.004(2) -0.003(2)
C2 0.029(2) 0.030(3) 0.035(3) -0.001(2) 0.004(2) -0.0026(19)
C3 0.026(2) 0.032(3) 0.031(3) 0.002(2) 0.0021(18) 0.003(2)
C4 0.039(3) 0.036(3) 0.037(3) 0.004(2) 0.008(2) 0.015(2)
C5 0.034(3) 0.032(3) 0.040(3) 0.001(2) 0.008(2) 0.009(2)
C6 0.029(2) 0.034(3) 0.030(3) 0.001(2) 0.0015(19) 0.003(2)
C7 0.029(2) 0.034(3) 0.028(3) -0.002(2) 0.0016(19) 0.002(2)
C8 0.038(3) 0.032(3) 0.029(3) 0.004(2) 0.001(2) 0.002(2)
C9 0.037(3) 0.036(3) 0.032(3) 0.005(2) 0.002(2) 0.003(2)
C10 0.031(2) 0.031(3) 0.028(3) -0.001(2) 0.002(2) -0.001(2)
C11 0.029(2) 0.034(3) 0.029(3) -0.002(2) 0.001(2) -0.003(2)
C12 0.032(3) 0.040(3) 0.032(3) 0.002(2) 0.003(2) 0.001(2)
C13 0.038(3) 0.048(3) 0.030(3) 0.007(2) 0.000(2) -0.004(3)
C14 0.032(2) 0.052(3) 0.025(3) -0.007(2) 0.005(2) -0.010(2)
C15 0.030(3) 0.040(3) 0.033(3) -0.007(2) 0.001(2) -0.001(2)
C16 0.031(2) 0.032(3) 0.031(3) 0.000(2) 0.0026(19) -0.004(2)
C17 0.034(3) 0.036(3) 0.037(3) -0.002(2) 0.007(2) 0.005(2)
C18 0.034(3) 0.030(3) 0.033(3) 0.002(2) 0.005(2) 0.002(2)
C19 0.031(2) 0.028(2) 0.032(3) -0.003(2) 0.005(2) -0.0015(19)
C20 0.031(2) 0.026(2) 0.030(3) 0.000(2) 0.0015(19) -0.0016(19)
C21 0.032(3) 0.024(2) 0.033(3) 0.0004(19) 0.006(2) 0.0000(19)
C22 0.033(3) 0.043(3) 0.032(3) -0.004(2) 0.004(2) 0.006(2)
C23 0.046(3) 0.051(3) 0.031(3) 0.008(3) 0.008(2) 0.003(3)
C24 0.032(3) 0.049(3) 0.034(3) -0.004(2) 0.003(2) -0.003(2)
C25 0.033(3) 0.083(5) 0.042(3) -0.005(3) 0.012(2) 0.003(3)

loop_
_atom_type_symbol
_atom_type_description
_atom_type_scat_dispersion_real
_atom_type_scat_dispersion_imag
_atom_type_scat_source
C C 0.0181 0.0091 'International Tables Vol C Tables 4.2.6.8 and 6.1.1.4'
H H 0.0000 0.0000 'International Tables Vol C Tables 4.2.6.8 and 6.1.1.4'
O O 0.0492 0.0322 'International Tables Vol C Tables 4.2.6.8 and 6.1.1.4'

loop_
_geom_angle_atom_site_label_1
_geom_angle_atom_site_label_2
_geom_angle_atom_site_label_3
_geom_angle
_geom_angle_site_symmetry_1
_geom_angle_site_symmetry_3
_geom_angle_publ_flag
C14 O2 C25 117.8(5) . . ?
C2 C1 H1 107.0 . . ?
C2 C1 C6 114.2(4) . . ?
C2 C1 C21 114.4(4) . . ?
C6 C1 H1 107.0 . . ?
C6 C1 C21 106.9(4) . . ?
C21 C1 H1 107.0 . . ?
C1 C2 H2 117.9 . . ?
C3 C2 C1 124.2(5) . . ?
C3 C2 H2 117.9 . . ?
C2 C3 C4 121.4(5) . . ?
C2 C3 C22 122.2(5) . . ?
C4 C3 C22 116.3(5) . . ?
C3 C4 H4A 109.4 . . ?
C3 C4 H4B 109.4 . . ?
C3 C4 C5 111.2(4) . . ?
H4A C4 H4B 108.0 . . ?
C5 C4 H4A 109.4 . . ?
C5 C4 H4B 109.4 . . ?
C4 C5 H5A 109.5 . . ?
C4 C5 H5B 109.5 . . ?
C4 C5 C6 110.7(5) . . ?
H5A C5 H5B 108.1 . . ?
C6 C5 H5A 109.5 . . ?
C6 C5 H5B 109.5 . . ?
C1 C6 H6 109.0 . . ?
C5 C6 C1 110.7(4) . . ?
C5 C6 H6 109.0 . . ?
C5 C6 C7 116.2(4) . . ?
C7 C6 C1 102.5(4) . . ?
C7 C6 H6 109.0 . . ?
C6 C7 C20 102.1(4) . . ?
C8 C7 C6 117.7(4) . . ?
C8 C7 C20 107.0(4) . . ?
C24 C7 C6 107.4(4) . . ?
C24 C7 C8 109.8(4) . . ?
C24 C7 C20 112.7(4) . . ?
C7 C8 H8A 109.2 . . ?
C7 C8 H8B 109.2 . . ?
H8A C8 H8B 107.9 . . ?
C9 C8 C7 111.9(4) . . ?
C9 C8 H8A 109.2 . . ?
C9 C8 H8B 109.2 . . ?
C8 C9 H9A 108.8 . . ?
C8 C9 H9B 108.8 . . ?
C8 C9 C10 113.7(4) . . ?
H9A C9 H9B 107.7 . . ?
C10 C9 H9A 108.8 . . ?
C10 C9 H9B 108.8 . . ?
C9 C10 H10 105.9 . . ?
C9 C10 C19 112.8(4) . . ?
C11 C10 C9 114.1(4) . . ?
C11 C10 H10 105.9 . . ?
C11 C10 C19 111.6(4) . . ?
C19 C10 H10 105.9 . . ?
C12 C11 C10 121.9(5) . . ?
C16 C11 C10 120.7(5) . . ?
C16 C11 C12 117.5(5) . . ?
C11 C12 H12 118.8 . . ?
C13 C12 C11 122.3(5) . . ?
C13 C12 H12 118.8 . . ?
C12 C13 H13 119.7 . . ?
C12 C13 C14 120.7(5) . . ?
C14 C13 H13 119.7 . . ?
O2 C14 C13 117.0(5) . . ?
O2 C14 C15 124.9(5) . . ?
C15 C14 C13 118.0(5) . . ?
C14 C15 H15 119.3 . . ?
C14 C15 C16 121.3(5) . . ?
C16 C15 H15 119.3 . . ?
C11 C16 C15 120.2(5) . . ?
C11 C16 C17 122.6(5) . . ?
C15 C16 C17 117.2(5) . . ?
C16 C17 H17A 109.1 . . ?
C16 C17 H17B 109.1 . . ?
C16 C17 C18 112.7(5) . . ?
H17A C17 H17B 107.8 . . ?
C18 C17 H17A 109.1 . . ?
C18 C17 H17B 109.1 . . ?
C17 C18 H18A 109.7 . . ?
C17 C18 H18B 109.7 . . ?
H18A C18 H18B 108.2 . . ?
C19 C18 C17 109.7(4) . . ?
C19 C18 H18A 109.7 . . ?
C19 C18 H18B 109.7 . . ?
C10 C19 H19 108.3 . . ?
C18 C19 C10 109.1(4) . . ?
C18 C19 H19 108.3 . . ?
C18 C19 C20 114.6(4) . . ?
C20 C19 C10 108.0(4) . . ?
C20 C19 H19 108.3 . . ?
C7 C20 H20 106.9 . . ?
C19 C20 C7 111.8(4) . . ?
C19 C20 H20 106.9 . . ?
C19 C20 C21 118.8(4) . . ?
C21 C20 C7 104.8(4) . . ?
C21 C20 H20 106.9 . . ?
C1 C21 H21A 110.8 . . ?
C1 C21 H21B 110.8 . . ?
C20 C21 C1 104.9(4) . . ?
C20 C21 H21A 110.8 . . ?
C20 C21 H21B 110.8 . . ?
H21A C21 H21B 108.9 . . ?
O1 C22 C3 120.0(5) . . ?
O1 C22 C23 120.9(5) . . ?
C23 C22 C3 119.1(5) . . ?
C22 C23 H23A 109.5 . . ?
C22 C23 H23B 109.5 . . ?
C22 C23 H23C 109.5 . . ?
H23A C23 H23B 109.5 . . ?
H23A C23 H23C 109.5 . . ?
H23B C23 H23C 109.5 . . ?
C7 C24 H24A 109.5 . . ?
C7 C24 H24B 109.5 . . ?
C7 C24 H24C 109.5 . . ?
H24A C24 H24B 109.5 . . ?
H24A C24 H24C 109.5 . . ?
H24B C24 H24C 109.5 . . ?
O2 C25 H25A 109.5 . . ?
O2 C25 H25B 109.5 . . ?
O2 C25 H25C 109.5 . . ?
H25A C25 H25B 109.5 . . ?
H25A C25 H25C 109.5 . . ?
H25B C25 H25C 109.5 . . ?

loop_
_geom_bond_atom_site_label_1
_geom_bond_atom_site_label_2
_geom_bond_distance
_geom_bond_site_symmetry_2
_geom_bond_publ_flag
O1 C22 1.215(7) . ?
O2 C14 1.359(6) . ?
O2 C25 1.416(9) . ?
C1 H1 0.9800 . ?
C1 C2 1.506(7) . ?
C1 C6 1.554(7) . ?
C1 C21 1.561(7) . ?
C2 H2 0.9300 . ?
C2 C3 1.329(7) . ?
C3 C4 1.504(7) . ?
C3 C22 1.498(7) . ?
C4 H4A 0.9700 . ?
C4 H4B 0.9700 . ?
C4 C5 1.517(8) . ?
C5 H5A 0.9700 . ?
C5 H5B 0.9700 . ?
C5 C6 1.529(8) . ?
C6 H6 0.9800 . ?
C6 C7 1.546(7) . ?
C7 C8 1.537(7) . ?
C7 C20 1.548(7) . ?
C7 C24 1.529(8) . ?
C8 H8A 0.9700 . ?
C8 H8B 0.9700 . ?
C8 C9 1.531(7) . ?
C9 H9A 0.9700 . ?
C9 H9B 0.9700 . ?
C9 C10 1.539(7) . ?
C10 H10 0.9800 . ?
C10 C11 1.521(7) . ?
C10 C19 1.551(7) . ?
C11 C12 1.401(8) . ?
C11 C16 1.401(8) . ?
C12 H12 0.9300 . ?
C12 C13 1.367(8) . ?
C13 H13 0.9300 . ?
C13 C14 1.403(9) . ?
C14 C15 1.390(8) . ?
C15 H15 0.9300 . ?
C15 C16 1.405(7) . ?
C16 C17 1.515(8) . ?
C17 H17A 0.9700 . ?
C17 H17B 0.9700 . ?
C17 C18 1.531(7) . ?
C18 H18A 0.9700 . ?
C18 H18B 0.9700 . ?
C18 C19 1.517(7) . ?
C19 H19 0.9800 . ?
C19 C20 1.524(7) . ?
C20 H20 0.9800 . ?
C20 C21 1.537(7) . ?
C21 H21A 0.9700 . ?
C21 H21B 0.9700 . ?
C22 C23 1.500(8) . ?
C23 H23A 0.9600 . ?
C23 H23B 0.9600 . ?
C23 H23C 0.9600 . ?
C24 H24A 0.9600 . ?
C24 H24B 0.9600 . ?
C24 H24C 0.9600 . ?
C25 H25A 0.9600 . ?
C25 H25B 0.9600 . ?
C25 H25C 0.9600 . ?
